data_1547074
loop_
_publ_author_name
'Abe, Takumi'
'Suzuki, Takuro'
'Anada, Masahiro'
'Matsunaga, Shigeki'
'Yamada, Koji'

_publ_section_title
;
 2-Hydroxyindoline-3-triethylammonium Bromide: A Reagent for Formal
 C3-Electrophilic Reactions of Indoles.
;
_journal_issue 16
_journal_name_full 'Organic letters'
_journal_page_first 4275
_journal_page_last 4278
_journal_paper_doi 10.1021/acs.orglett.7b01940
_journal_volume 19
_journal_year 2017
_chemical_formula_moiety 'C21 H29 Br N2 O3 S'
_chemical_formula_sum 'C21 H29 Br N2 O3 S'
_chemical_formula_weight 469.44
_space_group_crystal_system monoclinic
_space_group_IT_number 15
_space_group_name_Hall '-C 2yc'
_space_group_name_H-M_alt 'C 1 2/c 1'
_symmetry_space_group_name_Hall '-C 2yc'
_symmetry_space_group_name_H-M 'C 1 2/c 1'
_atom_sites_solution_hydrogens geom
_atom_sites_solution_primary direct
_atom_sites_solution_secondary difmap
_cell_angle_alpha 90.0000
_cell_angle_beta 106.015(8)
_cell_angle_gamma 90.0000
_cell_formula_units_Z 16
_cell_length_a 37.0871(9)
_cell_length_b 18.9011(4)
_cell_length_c 13.1357(3)
_cell_measurement_reflns_used 42029
_cell_measurement_temperature 296
_cell_measurement_theta_max 68.27
_cell_measurement_theta_min 3.50
_cell_volume 8850.6(5)
_computing_cell_refinement 'RAPID AUTO'
_computing_data_collection 'RAPID AUTO (Rigaku, ????)'
_computing_data_reduction 'RAPID AUTO'
_computing_molecular_graphics 'CrystalStructure 4.2.4'
_computing_publication_material 'CrystalStructure 4.2.4 (Rigaku, 2016)'
_computing_structure_refinement 'SHELXL Version 2014/7 (Sheldrick, 2008)'
_computing_structure_solution 'SHELXT Version 2014/5 (Sheldrick, 2014)'
_diffrn_ambient_temperature 296
_diffrn_detector_area_resol_mean 10.000
_diffrn_measured_fraction_theta_full 0.999
_diffrn_measured_fraction_theta_max 0.998
_diffrn_measurement_device_type 'Rigaku R-AXIS RAPID'
_diffrn_measurement_method \w
_diffrn_radiation_type 'Cu K\a'
_diffrn_radiation_wavelength 1.54187
_diffrn_reflns_av_R_equivalents 0.0816
_diffrn_reflns_Laue_measured_fraction_full 0.999
_diffrn_reflns_Laue_measured_fraction_max 0.998
_diffrn_reflns_limit_h_max 43
_diffrn_reflns_limit_h_min -44
_diffrn_reflns_limit_k_max 22
_diffrn_reflns_limit_k_min -22
_diffrn_reflns_limit_l_max 15
_diffrn_reflns_limit_l_min -15
_diffrn_reflns_number 45470
_diffrn_reflns_point_group_measured_fraction_full 0.999
_diffrn_reflns_point_group_measured_fraction_max 0.998
_diffrn_reflns_theta_full 67.687
_diffrn_reflns_theta_max 68.247
_diffrn_reflns_theta_min 4.108
_diffrn_standards_number 0
_exptl_absorpt_coefficient_mu 3.606
_exptl_absorpt_correction_T_max 0.566
_exptl_absorpt_correction_T_min 0.280
_exptl_absorpt_correction_type multi-scan
_exptl_absorpt_process_details 'ABSCOR (Rigaku, 1995)'
_exptl_crystal_colour colorless
_exptl_crystal_density_diffrn 1.409
_exptl_crystal_density_method 'not measured'
_exptl_crystal_description block
_exptl_crystal_F_000 3904.00
_exptl_crystal_size_max 0.282
_exptl_crystal_size_mid 0.273
_exptl_crystal_size_min 0.158
_refine_diff_density_max 0.98
_refine_diff_density_min -0.71
_refine_ls_extinction_method none
_refine_ls_goodness_of_fit_ref 1.099
_refine_ls_hydrogen_treatment refxyz
_refine_ls_number_parameters 507
_refine_ls_number_reflns 8080
_refine_ls_number_restraints 0
_refine_ls_R_factor_all 0.0799
_refine_ls_R_factor_gt 0.0618
_refine_ls_shift/su_max 0.001
_refine_ls_structure_factor_coef Fsqd
_refine_ls_weighting_details 'w = 1/[\s^2^(Fo^2^)+(0.0798P)^2^+6.3081P] where P=(Fo^2^+2Fc^2^)/3'
_refine_ls_weighting_scheme calc
_refine_ls_wR_factor_gt 0.1576
_refine_ls_wR_factor_ref 0.1673
_reflns_Friedel_coverage 0.000
_reflns_number_gt 5978
_reflns_number_total 8080
_reflns_threshold_expression F^2^>2.0\s(F^2^)
_cod_data_source_file ol7b01940_si_002.cif
_cod_data_source_block Ammonium_Bromide_Salt
_cod_database_code 1547074

loop_
_space_group_symop_operation_xyz
'x, y, z'
'-x, y, -z+1/2'
'x+1/2, y+1/2, z'
'-x+1/2, y+1/2, -z+1/2'
'-x, -y, -z'
'x, -y, z-1/2'
'-x+1/2, -y+1/2, -z'
'x+1/2, -y+1/2, z-1/2'

loop_
_atom_site_label
_atom_site_type_symbol
_atom_site_fract_x
_atom_site_fract_y
_atom_site_fract_z
_atom_site_U_iso_or_equiv
_atom_site_adp_type
_atom_site_occupancy
_atom_site_site_symmetry_order
_atom_site_calc_flag
_atom_site_refinement_flags_posn
_atom_site_refinement_flags_adp
_atom_site_refinement_flags_occupancy
Br1 Br 0.35296(2) 0.99597(2) 0.74106(4) 0.05149(17) Uani 1 1 d . . .
Br2 Br 0.5000 0.78280(4) 0.7500 0.0571(2) Uani 1 2 d S T P
Br3 Br 0.2500 0.2500 0.5000 0.0868(4) Uani 1 2 d S . P
S4 S 0.39333(3) 0.61281(5) 0.68296(8) 0.0406(3) Uani 1 1 d . . .
S5 S 0.36837(3) 0.38242(5) 0.68996(9) 0.0416(3) Uani 1 1 d . . .
O6 O 0.36378(8) 0.56251(14) 0.6694(2) 0.0489(8) Uani 1 1 d . . .
O7 O 0.41469(8) 0.61853(14) 0.6072(2) 0.0464(7) Uani 1 1 d . . .
O8 O 0.41568(8) 0.78293(15) 0.7618(2) 0.0449(7) Uani 1 1 d . . .
H8 H 0.4320 0.7534 0.7860 0.054 Uiso 1 1 calc R U .
O9 O 0.35103(8) 0.38782(15) 0.5789(2) 0.0483(7) Uani 1 1 d . . .
O10 O 0.40436(8) 0.41309(14) 0.7371(2) 0.0469(7) Uani 1 1 d . . .
O11 O 0.32010(7) 0.22610(15) 0.6960(2) 0.0434(7) Uani 1 1 d . . .
H11 H 0.3063 0.1964 0.6594 0.052 Uiso 1 1 calc R U .
N12 N 0.37345(9) 0.69081(17) 0.6812(3) 0.0400(8) Uani 1 1 d . . .
N13 N 0.34183(9) 0.82003(16) 0.5163(3) 0.0363(8) Uani 1 1 d . . .
N14 N 0.37332(9) 0.29717(17) 0.7143(3) 0.0399(8) Uani 1 1 d . . .
N15 N 0.38804(10) 0.16921(17) 0.5554(3) 0.0406(8) Uani 1 1 d . . .
C16 C 0.42754(11) 0.2890(2) 0.8815(3) 0.0403(10) Uani 1 1 d . . .
H16 H 0.4259 0.3355 0.9028 0.048 Uiso 1 1 calc R U .
C17 C 0.45414(12) 0.2430(2) 0.9419(4) 0.0438(10) Uani 1 1 d . . .
H17 H 0.4712 0.2595 1.0031 0.053 Uiso 1 1 calc R U .
C18 C 0.45572(11) 0.1731(2) 0.9127(3) 0.0446(10) Uani 1 1 d . . .
H18 H 0.4734 0.1429 0.9554 0.053 Uiso 1 1 calc R U .
C19 C 0.43142(11) 0.1476(2) 0.8210(3) 0.0388(10) Uani 1 1 d . . .
H19 H 0.4322 0.1003 0.8024 0.047 Uiso 1 1 calc R U .
C20 C 0.40558(10) 0.19354(19) 0.7564(3) 0.0327(9) Uani 1 1 d . . .
C21 C 0.40359(11) 0.2636(2) 0.7888(3) 0.0370(9) Uani 1 1 d . . .
C22 C 0.37516(11) 0.1792(2) 0.6567(3) 0.0350(9) Uani 1 1 d . . .
H22 H 0.3617 0.1364 0.6675 0.042 Uiso 1 1 calc R U .
C23 C 0.34864(11) 0.2434(2) 0.6502(3) 0.0392(10) Uani 1 1 d . . .
H23 H 0.3384 0.2593 0.5769 0.047 Uiso 1 1 calc R U .
C24 C 0.41385(12) 0.1052(2) 0.5715(4) 0.0457(11) Uani 1 1 d . . .
H24A H 0.4006 0.0649 0.5892 0.055 Uiso 1 1 calc R U .
H24B H 0.4353 0.1143 0.6317 0.055 Uiso 1 1 calc R U .
C25 C 0.42808(15) 0.0855(3) 0.4768(4) 0.0622(14) Uani 1 1 d . . .
H25A H 0.4441 0.0447 0.4941 0.075 Uiso 1 1 calc R U .
H25B H 0.4071 0.0749 0.4171 0.075 Uiso 1 1 calc R U .
H25C H 0.4420 0.1244 0.4596 0.075 Uiso 1 1 calc R U .
C26 C 0.35374(13) 0.1556(2) 0.4620(3) 0.0518(12) Uani 1 1 d . . .
H26A H 0.3398 0.1995 0.4453 0.062 Uiso 1 1 calc R U .
H26B H 0.3624 0.1431 0.4011 0.062 Uiso 1 1 calc R U .
C27 C 0.32723(13) 0.0992(2) 0.4765(4) 0.0542(12) Uani 1 1 d . . .
H27A H 0.3068 0.0953 0.4132 0.065 Uiso 1 1 calc R U .
H27B H 0.3402 0.0549 0.4906 0.065 Uiso 1 1 calc R U .
H27C H 0.3176 0.1114 0.5349 0.065 Uiso 1 1 calc R U .
C28 C 0.40758(13) 0.2348(2) 0.5262(4) 0.0490(11) Uani 1 1 d . . .
H28A H 0.4076 0.2303 0.4527 0.059 Uiso 1 1 calc R U .
H28B H 0.3925 0.2759 0.5312 0.059 Uiso 1 1 calc R U .
C29 C 0.44726(13) 0.2490(2) 0.5911(4) 0.0569(13) Uani 1 1 d . . .
H29A H 0.4564 0.2911 0.5655 0.068 Uiso 1 1 calc R U .
H29B H 0.4477 0.2554 0.6640 0.068 Uiso 1 1 calc R U .
H29C H 0.4629 0.2097 0.5852 0.068 Uiso 1 1 calc R U .
C30 C 0.25897(14) 0.5053(2) 0.9103(4) 0.0589(13) Uani 1 1 d . . .
H30A H 0.2724 0.5197 0.9806 0.071 Uiso 1 1 calc R U .
H30B H 0.2472 0.5459 0.8707 0.071 Uiso 1 1 calc R U .
H30C H 0.2401 0.4713 0.9137 0.071 Uiso 1 1 calc R U .
C31 C 0.29854(12) 0.4184(2) 0.7030(4) 0.0457(11) Uani 1 1 d . . .
H31 H 0.2898 0.4024 0.6336 0.055 Uiso 1 1 calc R U .
C32 C 0.27380(13) 0.4472(2) 0.7530(4) 0.0478(11) Uani 1 1 d . . .
H32 H 0.2484 0.4497 0.7170 0.057 Uiso 1 1 calc R U .
C33 C 0.28602(12) 0.4726(2) 0.8563(4) 0.0448(11) Uani 1 1 d . . .
C34 C 0.32413(13) 0.4659(2) 0.9093(4) 0.0465(11) Uani 1 1 d . . .
H34 H 0.3329 0.4815 0.9789 0.056 Uiso 1 1 calc R U .
C35 C 0.34890(12) 0.4368(2) 0.8601(3) 0.0436(10) Uani 1 1 d . . .
H35 H 0.3741 0.4327 0.8965 0.052 Uiso 1 1 calc R U .
C36 C 0.33617(11) 0.4134(2) 0.7556(3) 0.0382(9) Uani 1 1 d . . .
C37 C 0.34140(11) 0.7070(2) 0.7161(3) 0.0390(10) Uani 1 1 d . . .
C38 C 0.32132(11) 0.6646(2) 0.7674(3) 0.0462(11) Uani 1 1 d . . .
H38 H 0.3276 0.6175 0.7834 0.055 Uiso 1 1 calc R U .
C39 C 0.29132(12) 0.6962(3) 0.7936(4) 0.0495(11) Uani 1 1 d . . .
H39 H 0.2773 0.6690 0.8279 0.059 Uiso 1 1 calc R U .
C40 C 0.28121(12) 0.7660(2) 0.7714(3) 0.0459(11) Uani 1 1 d . . .
H40 H 0.2610 0.7851 0.7912 0.055 Uiso 1 1 calc R U .
C41 C 0.30149(11) 0.8074(2) 0.7190(3) 0.0393(9) Uani 1 1 d . . .
H41 H 0.2951 0.8545 0.7032 0.047 Uiso 1 1 calc R U .
C42 C 0.33132(11) 0.7768(2) 0.6910(3) 0.0343(9) Uani 1 1 d . . .
C43 C 0.35829(11) 0.8094(2) 0.6357(3) 0.0364(9) Uani 1 1 d . . .
H43 H 0.3663 0.8556 0.6680 0.044 Uiso 1 1 calc R U .
C44 C 0.39204(11) 0.7582(2) 0.6678(3) 0.0375(9) Uani 1 1 d . . .
H44 H 0.4050 0.7545 0.6123 0.045 Uiso 1 1 calc R U .
C45 C 0.33045(12) 0.7509(2) 0.4547(3) 0.0412(10) Uani 1 1 d . . .
H45A H 0.3285 0.7602 0.3808 0.049 Uiso 1 1 calc R U .
H45B H 0.3506 0.7171 0.4799 0.049 Uiso 1 1 calc R U .
C46 C 0.29417(12) 0.7159(2) 0.4605(4) 0.0462(11) Uani 1 1 d . . .
H46A H 0.2902 0.6734 0.4189 0.055 Uiso 1 1 calc R U .
H46B H 0.2958 0.7045 0.5328 0.055 Uiso 1 1 calc R U .
H46C H 0.2736 0.7478 0.4333 0.055 Uiso 1 1 calc R U .
C47 C 0.30897(12) 0.8709(2) 0.4990(3) 0.0405(10) Uani 1 1 d . . .
H47A H 0.2894 0.8484 0.5234 0.049 Uiso 1 1 calc R U .
H47B H 0.3172 0.9124 0.5426 0.049 Uiso 1 1 calc R U .
C48 C 0.29241(13) 0.8946(2) 0.3861(3) 0.0490(11) Uani 1 1 d . . .
H48A H 0.2719 0.9264 0.3828 0.059 Uiso 1 1 calc R U .
H48B H 0.3113 0.9183 0.3615 0.059 Uiso 1 1 calc R U .
H48C H 0.2835 0.8542 0.3422 0.059 Uiso 1 1 calc R U .
C49 C 0.37223(12) 0.8519(2) 0.4712(3) 0.0433(10) Uani 1 1 d . . .
H49A H 0.3902 0.8152 0.4687 0.052 Uiso 1 1 calc R U .
H49B H 0.3606 0.8668 0.3989 0.052 Uiso 1 1 calc R U .
C50 C 0.39314(15) 0.9140(2) 0.5317(4) 0.0638(15) Uani 1 1 d . . .
H50A H 0.4115 0.9303 0.4978 0.077 Uiso 1 1 calc R U .
H50B H 0.3758 0.9514 0.5329 0.077 Uiso 1 1 calc R U .
H50C H 0.4055 0.8997 0.6029 0.077 Uiso 1 1 calc R U .
C51 C 0.42488(11) 0.6013(2) 0.8089(3) 0.0384(10) Uani 1 1 d . . .
C52 C 0.41194(13) 0.5772(2) 0.8927(4) 0.0468(11) Uani 1 1 d . . .
H52 H 0.3866 0.5676 0.8827 0.056 Uiso 1 1 calc R U .
C53 C 0.43700(13) 0.5677(2) 0.9901(4) 0.0489(11) Uani 1 1 d . . .
H53 H 0.4283 0.5518 1.0460 0.059 Uiso 1 1 calc R U .
C54 C 0.47536(12) 0.5814(2) 1.0075(3) 0.0418(10) Uani 1 1 d . . .
C55 C 0.48749(12) 0.6050(2) 0.9224(3) 0.0411(10) Uani 1 1 d . . .
H55 H 0.5128 0.6142 0.9320 0.049 Uiso 1 1 calc R U .
C56 C 0.46267(11) 0.6150(2) 0.8241(3) 0.0404(10) Uani 1 1 d . . .
H56 H 0.4713 0.6310 0.7680 0.049 Uiso 1 1 calc R U .
C57 C 0.50193(14) 0.5724(2) 1.1164(3) 0.0542(12) Uani 1 1 d . . .
H57A H 0.4883 0.5558 1.1641 0.065 Uiso 1 1 calc R U .
H57B H 0.5210 0.5387 1.1135 0.065 Uiso 1 1 calc R U .
H57C H 0.5134 0.6171 1.1409 0.065 Uiso 1 1 calc R U .

loop_
_atom_site_aniso_label
_atom_site_aniso_U_11
_atom_site_aniso_U_22
_atom_site_aniso_U_33
_atom_site_aniso_U_23
_atom_site_aniso_U_13
_atom_site_aniso_U_12
Br1 0.0757(4) 0.0367(3) 0.0473(3) -0.0016(2) 0.0258(3) -0.0006(2)
Br2 0.0415(4) 0.0538(4) 0.0751(6) 0.000 0.0144(4) 0.000
Br3 0.0404(4) 0.1829(11) 0.0360(5) -0.0026(5) 0.0084(3) 0.0131(5)
S4 0.0482(6) 0.0320(5) 0.0398(6) 0.0012(4) 0.0090(5) 0.0019(4)
S5 0.0449(6) 0.0332(6) 0.0462(7) 0.0041(5) 0.0118(5) 0.0020(4)
O6 0.0558(18) 0.0323(16) 0.052(2) 0.0003(14) 0.0046(15) -0.0059(13)
O7 0.0600(19) 0.0413(17) 0.0400(18) 0.0031(13) 0.0172(15) 0.0087(14)
O8 0.0388(16) 0.0468(17) 0.0460(19) 0.0004(14) 0.0063(14) 0.0031(13)
O9 0.0605(19) 0.0422(17) 0.0415(18) 0.0095(14) 0.0125(15) 0.0093(14)
O10 0.0416(16) 0.0374(16) 0.061(2) 0.0040(14) 0.0127(15) -0.0005(13)
O11 0.0367(15) 0.0541(18) 0.0380(18) -0.0010(14) 0.0082(13) -0.0069(13)
N12 0.0386(18) 0.0323(18) 0.049(2) 0.0073(16) 0.0127(16) 0.0040(15)
N13 0.0457(19) 0.0300(17) 0.036(2) 0.0014(14) 0.0158(16) 0.0028(15)
N14 0.0393(19) 0.0327(18) 0.043(2) 0.0005(15) 0.0027(16) 0.0005(15)
N15 0.055(2) 0.0347(18) 0.033(2) -0.0014(15) 0.0143(17) -0.0073(16)
C16 0.043(2) 0.034(2) 0.043(3) -0.0025(19) 0.010(2) -0.0043(18)
C17 0.040(2) 0.044(2) 0.043(3) -0.003(2) 0.004(2) -0.0066(19)
C18 0.038(2) 0.049(3) 0.044(3) 0.008(2) 0.006(2) 0.0050(19)
C19 0.044(2) 0.034(2) 0.038(2) -0.0008(18) 0.0114(19) 0.0000(18)
C20 0.035(2) 0.030(2) 0.033(2) -0.0024(16) 0.0095(17) -0.0016(16)
C21 0.037(2) 0.038(2) 0.036(2) 0.0022(18) 0.0088(18) -0.0009(17)
C22 0.045(2) 0.034(2) 0.027(2) -0.0004(17) 0.0112(18) -0.0028(18)
C23 0.039(2) 0.040(2) 0.037(2) 0.0022(18) 0.0076(19) -0.0027(18)
C24 0.057(3) 0.033(2) 0.052(3) -0.004(2) 0.022(2) -0.0026(19)
C25 0.092(4) 0.048(3) 0.058(3) -0.008(2) 0.039(3) -0.006(3)
C26 0.067(3) 0.052(3) 0.031(3) -0.002(2) 0.005(2) -0.011(2)
C27 0.065(3) 0.053(3) 0.039(3) -0.005(2) 0.003(2) -0.009(2)
C28 0.070(3) 0.038(2) 0.047(3) 0.004(2) 0.031(2) -0.006(2)
C29 0.065(3) 0.045(3) 0.068(4) 0.001(2) 0.031(3) -0.015(2)
C30 0.069(3) 0.053(3) 0.063(4) -0.003(2) 0.033(3) -0.004(2)
C31 0.050(3) 0.038(2) 0.044(3) 0.001(2) 0.005(2) -0.002(2)
C32 0.046(3) 0.043(3) 0.054(3) 0.003(2) 0.013(2) 0.002(2)
C33 0.052(3) 0.032(2) 0.052(3) 0.008(2) 0.018(2) -0.0023(19)
C34 0.060(3) 0.036(2) 0.042(3) 0.000(2) 0.012(2) -0.006(2)
C35 0.047(2) 0.034(2) 0.049(3) 0.001(2) 0.010(2) -0.0029(19)
C36 0.040(2) 0.030(2) 0.045(3) 0.0026(18) 0.0105(19) -0.0008(17)
C37 0.036(2) 0.042(2) 0.041(3) 0.0021(19) 0.0122(19) 0.0001(18)
C38 0.044(2) 0.042(2) 0.053(3) 0.011(2) 0.013(2) -0.0015(19)
C39 0.046(3) 0.061(3) 0.045(3) 0.014(2) 0.018(2) -0.005(2)
C40 0.038(2) 0.060(3) 0.042(3) 0.006(2) 0.015(2) 0.005(2)
C41 0.045(2) 0.041(2) 0.032(2) -0.0015(18) 0.0114(19) 0.0021(19)
C42 0.034(2) 0.037(2) 0.031(2) 0.0007(17) 0.0090(17) -0.0030(17)
C43 0.042(2) 0.035(2) 0.033(2) 0.0007(17) 0.0128(19) 0.0002(17)
C44 0.037(2) 0.036(2) 0.039(2) 0.0018(18) 0.0105(19) -0.0034(17)
C45 0.049(2) 0.036(2) 0.039(3) -0.0053(18) 0.012(2) 0.0040(18)
C46 0.050(3) 0.047(3) 0.039(3) -0.006(2) 0.008(2) -0.004(2)
C47 0.050(2) 0.035(2) 0.040(3) 0.0048(18) 0.018(2) 0.0111(18)
C48 0.059(3) 0.045(3) 0.044(3) 0.007(2) 0.017(2) 0.010(2)
C49 0.054(3) 0.037(2) 0.047(3) 0.009(2) 0.028(2) 0.0012(19)
C50 0.088(4) 0.040(3) 0.084(4) -0.007(3) 0.058(3) -0.012(2)
C51 0.043(2) 0.030(2) 0.042(3) 0.0005(18) 0.0102(19) -0.0002(17)
C52 0.050(3) 0.041(2) 0.050(3) 0.008(2) 0.016(2) -0.001(2)
C53 0.062(3) 0.046(3) 0.040(3) 0.005(2) 0.016(2) 0.004(2)
C54 0.055(3) 0.029(2) 0.038(3) -0.0021(18) 0.007(2) 0.0049(18)
C55 0.045(2) 0.034(2) 0.041(3) -0.0016(19) 0.007(2) -0.0013(18)
C56 0.048(2) 0.035(2) 0.044(3) 0.0002(19) 0.022(2) 0.0011(18)
C57 0.074(3) 0.047(3) 0.037(3) -0.003(2) 0.008(2) 0.007(2)

loop_
_atom_type_symbol
_atom_type_description
_atom_type_scat_dispersion_real
_atom_type_scat_dispersion_imag
_atom_type_scat_source
C C 0.0181 0.0091
;
International Tables for Crystallography
(Vol. C, Tables 4.2.6.8 and 6.1.1.4)
;
H H 0.0000 0.0000
;
International Tables for Crystallography
(Vol. C, Table 6.1.1.4)
;
Br Br -0.6763 1.2805
;
International Tables for Crystallography
(Vol. C, Tables 4.2.6.8 and 6.1.1.4)
;
N N 0.0311 0.0180
;
International Tables for Crystallography
(Vol. C, Tables 4.2.6.8 and 6.1.1.4)
;
O O 0.0492 0.0322
;
International Tables for Crystallography
(Vol. C, Tables 4.2.6.8 and 6.1.1.4)
;
S S 0.3331 0.5567
;
International Tables for Crystallography
(Vol. C, Tables 4.2.6.8 and 6.1.1.4)
;

loop_
_geom_angle_atom_site_label_1
_geom_angle_atom_site_label_2
_geom_angle_atom_site_label_3
_geom_angle
O6 S4 O7 121.08(18)
O6 S4 N12 105.66(17)
O7 S4 N12 104.67(17)
O6 S4 C51 108.96(18)
O7 S4 C51 108.05(18)
N12 S4 C51 107.67(18)
O9 S5 O10 121.16(19)
O9 S5 N14 105.30(17)
O10 S5 N14 105.81(17)
O9 S5 C36 107.64(19)
O10 S5 C36 109.41(19)
N14 S5 C36 106.61(18)
C44 O8 H8 109.5
C23 O11 H11 109.5
C37 N12 C44 108.2(3)
C37 N12 S4 126.8(3)
C44 N12 S4 123.4(3)
C47 N13 C43 108.2(3)
C47 N13 C45 111.6(3)
C43 N13 C45 113.7(3)
C47 N13 C49 109.7(3)
C43 N13 C49 108.6(3)
C45 N13 C49 104.8(3)
C21 N14 C23 109.6(3)
C21 N14 S5 126.7(3)
C23 N14 S5 123.3(3)
C24 N15 C26 109.3(3)
C24 N15 C28 110.8(3)
C26 N15 C28 106.3(3)
C24 N15 C22 108.0(3)
C26 N15 C22 109.0(3)
C28 N15 C22 113.3(3)
C21 C16 C17 118.0(4)
C21 C16 H16 121.0
C17 C16 H16 121.0
C18 C17 C16 121.2(4)
C18 C17 H17 119.4
C16 C17 H17 119.4
C19 C18 C17 120.6(4)
C19 C18 H18 119.7
C17 C18 H18 119.7
C18 C19 C20 119.3(4)
C18 C19 H19 120.4
C20 C19 H19 120.4
C19 C20 C21 119.3(4)
C19 C20 C22 130.1(3)
C21 C20 C22 110.3(3)
C16 C21 C20 121.5(4)
C16 C21 N14 130.3(4)
C20 C21 N14 108.2(3)
C20 C22 N15 116.0(3)
C20 C22 C23 102.7(3)
N15 C22 C23 113.0(3)
C20 C22 H22 108.3
N15 C22 H22 108.3
C23 C22 H22 108.3
O11 C23 N14 110.0(3)
O11 C23 C22 109.8(3)
N14 C23 C22 103.0(3)
O11 C23 H23 111.2
N14 C23 H23 111.2
C22 C23 H23 111.2
N15 C24 C25 115.3(4)
N15 C24 H24A 108.5
C25 C24 H24A 108.5
N15 C24 H24B 108.5
C25 C24 H24B 108.5
H24A C24 H24B 107.5
C24 C25 H25A 109.5
C24 C25 H25B 109.5
H25A C25 H25B 109.5
C24 C25 H25C 109.5
H25A C25 H25C 109.5
H25B C25 H25C 109.5
C27 C26 N15 116.7(4)
C27 C26 H26A 108.1
N15 C26 H26A 108.1
C27 C26 H26B 108.1
N15 C26 H26B 108.1
H26A C26 H26B 107.3
C26 C27 H27A 109.5
C26 C27 H27B 109.5
H27A C27 H27B 109.5
C26 C27 H27C 109.5
H27A C27 H27C 109.5
H27B C27 H27C 109.5
C29 C28 N15 117.2(4)
C29 C28 H28A 108.0
N15 C28 H28A 108.0
C29 C28 H28B 108.0
N15 C28 H28B 108.0
H28A C28 H28B 107.2
C28 C29 H29A 109.5
C28 C29 H29B 109.5
H29A C29 H29B 109.5
C28 C29 H29C 109.5
H29A C29 H29C 109.5
H29B C29 H29C 109.5
C33 C30 H30A 109.5
C33 C30 H30B 109.5
H30A C30 H30B 109.5
C33 C30 H30C 109.5
H30A C30 H30C 109.5
H30B C30 H30C 109.5
C32 C31 C36 120.2(4)
C32 C31 H31 119.9
C36 C31 H31 119.9
C31 C32 C33 121.3(4)
C31 C32 H32 119.3
C33 C32 H32 119.3
C32 C33 C34 117.8(4)
C32 C33 C30 121.2(4)
C34 C33 C30 120.9(4)
C35 C34 C33 121.1(4)
C35 C34 H34 119.5
C33 C34 H34 119.5
C34 C35 C36 120.1(4)
C34 C35 H35 120.0
C36 C35 H35 120.0
C31 C36 C35 119.5(4)
C31 C36 S5 120.6(3)
C35 C36 S5 119.9(3)
C42 C37 C38 121.3(4)
C42 C37 N12 108.8(3)
C38 C37 N12 129.9(4)
C39 C38 C37 116.5(4)
C39 C38 H38 121.7
C37 C38 H38 121.7
C40 C39 C38 123.3(4)
C40 C39 H39 118.4
C38 C39 H39 118.4
C39 C40 C41 119.3(4)
C39 C40 H40 120.3
C41 C40 H40 120.3
C42 C41 C40 118.5(4)
C42 C41 H41 120.8
C40 C41 H41 120.8
C41 C42 C37 121.1(4)
C41 C42 C43 129.6(4)
C37 C42 C43 109.3(3)
C42 C43 N13 114.5(3)
C42 C43 C44 101.9(3)
N13 C43 C44 115.2(3)
C42 C43 H43 108.3
N13 C43 H43 108.3
C44 C43 H43 108.3
O8 C44 N12 112.7(3)
O8 C44 C43 107.3(3)
N12 C44 C43 101.7(3)
O8 C44 H44 111.6
N12 C44 H44 111.6
C43 C44 H44 111.6
C46 C45 N13 117.6(3)
C46 C45 H45A 107.9
N13 C45 H45A 107.9
C46 C45 H45B 107.9
N13 C45 H45B 107.9
H45A C45 H45B 107.2
C45 C46 H46A 109.5
C45 C46 H46B 109.5
H46A C46 H46B 109.5
C45 C46 H46C 109.5
H46A C46 H46C 109.5
H46B C46 H46C 109.5
C48 C47 N13 115.3(3)
C48 C47 H47A 108.4
N13 C47 H47A 108.4
C48 C47 H47B 108.4
N13 C47 H47B 108.4
H47A C47 H47B 107.5
C47 C48 H48A 109.5
C47 C48 H48B 109.5
H48A C48 H48B 109.5
C47 C48 H48C 109.5
H48A C48 H48C 109.5
H48B C48 H48C 109.5
C50 C49 N13 115.4(3)
C50 C49 H49A 108.4
N13 C49 H49A 108.4
C50 C49 H49B 108.4
N13 C49 H49B 108.4
H49A C49 H49B 107.5
C49 C50 H50A 109.5
C49 C50 H50B 109.5
H50A C50 H50B 109.5
C49 C50 H50C 109.5
H50A C50 H50C 109.5
H50B C50 H50C 109.5
C56 C51 C52 120.2(4)
C56 C51 S4 119.9(3)
C52 C51 S4 120.0(3)
C53 C52 C51 119.2(4)
C53 C52 H52 120.4
C51 C52 H52 120.4
C52 C53 C54 121.7(4)
C52 C53 H53 119.1
C54 C53 H53 119.1
C55 C54 C53 117.8(4)
C55 C54 C57 121.9(4)
C53 C54 C57 120.3(4)
C56 C55 C54 121.2(4)
C56 C55 H55 119.4
C54 C55 H55 119.4
C55 C56 C51 119.9(4)
C55 C56 H56 120.1
C51 C56 H56 120.1
C54 C57 H57A 109.5
C54 C57 H57B 109.5
H57A C57 H57B 109.5
C54 C57 H57C 109.5
H57A C57 H57C 109.5
H57B C57 H57C 109.5

loop_
_geom_bond_atom_site_label_1
_geom_bond_atom_site_label_2
_geom_bond_distance
S4 O6 1.424(3)
S4 O7 1.436(3)
S4 N12 1.646(3)
S4 C51 1.756(4)
S5 O9 1.426(3)
S5 O10 1.430(3)
S5 N14 1.643(3)
S5 C36 1.755(4)
O8 C44 1.384(5)
O8 H8 0.8200
O11 C23 1.393(5)
O11 H11 0.8200
N12 C37 1.421(5)
N12 C44 1.482(5)
N13 C47 1.519(5)
N13 C43 1.531(5)
N13 C45 1.533(5)
N13 C49 1.535(5)
N14 C21 1.419(5)
N14 C23 1.468(5)
N15 C24 1.521(5)
N15 C26 1.526(5)
N15 C28 1.537(5)
N15 C22 1.545(5)
C16 C21 1.380(5)
C16 C17 1.388(6)
C16 H16 0.9300
C17 C18 1.382(6)
C17 H17 0.9300
C18 C19 1.376(5)
C18 H18 0.9300
C19 C20 1.394(5)
C19 H19 0.9300
C20 C21 1.399(5)
C20 C22 1.499(5)
C22 C23 1.549(5)
C22 H22 0.9800
C23 H23 0.9800
C24 C25 1.525(6)
C24 H24A 0.9700
C24 H24B 0.9700
C25 H25A 0.9600
C25 H25B 0.9600
C25 H25C 0.9600
C26 C27 1.497(6)
C26 H26A 0.9700
C26 H26B 0.9700
C27 H27A 0.9600
C27 H27B 0.9600
C27 H27C 0.9600
C28 C29 1.508(6)
C28 H28A 0.9700
C28 H28B 0.9700
C29 H29A 0.9600
C29 H29B 0.9600
C29 H29C 0.9600
C30 C33 1.512(6)
C30 H30A 0.9600
C30 H30B 0.9600
C30 H30C 0.9600
C31 C32 1.379(6)
C31 C36 1.379(5)
C31 H31 0.9300
C32 C33 1.391(6)
C32 H32 0.9300
C33 C34 1.398(6)
C34 C35 1.376(6)
C34 H34 0.9300
C35 C36 1.394(6)
C35 H35 0.9300
C37 C42 1.386(5)
C37 C38 1.388(5)
C38 C39 1.387(6)
C38 H38 0.9300
C39 C40 1.380(6)
C39 H39 0.9300
C40 C41 1.392(6)
C40 H40 0.9300
C41 C42 1.385(5)
C41 H41 0.9300
C42 C43 1.520(5)
C43 C44 1.546(5)
C43 H43 0.9800
C44 H44 0.9800
C45 C46 1.520(6)
C45 H45A 0.9700
C45 H45B 0.9700
C46 H46A 0.9600
C46 H46B 0.9600
C46 H46C 0.9600
C47 C48 1.507(6)
C47 H47A 0.9700
C47 H47B 0.9700
C48 H48A 0.9600
C48 H48B 0.9600
C48 H48C 0.9600
C49 C50 1.506(6)
C49 H49A 0.9700
C49 H49B 0.9700
C50 H50A 0.9600
C50 H50B 0.9600
C50 H50C 0.9600
C51 C56 1.385(5)
C51 C52 1.394(6)
C52 C53 1.369(6)
C52 H52 0.9300
C53 C54 1.401(6)
C53 H53 0.9300
C54 C55 1.389(6)
C54 C57 1.505(6)
C55 C56 1.377(6)
C55 H55 0.9300
C56 H56 0.9300
C57 H57A 0.9600
C57 H57B 0.9600
C57 H57C 0.9600

loop_
_geom_hbond_atom_site_label_D
_geom_hbond_atom_site_label_H
_geom_hbond_atom_site_label_A
_geom_hbond_distance_DA
_geom_hbond_distance_DH
_geom_hbond_distance_HA
_geom_hbond_angle_DHA
_geom_hbond_publ_flag
O8 H8 Br2 3.173(3) 0.820(3) 2.74896(17) 114.1(2) no
O11 H11 Br3 3.146(2) 0.820(3) 2.7122(2) 114.84(18) no

loop_
_geom_torsion_atom_site_label_1
_geom_torsion_atom_site_label_2
_geom_torsion_atom_site_label_3
_geom_torsion_atom_site_label_4
_geom_torsion
O6 S4 N12 C37 30.9(4)
O7 S4 N12 C37 159.7(3)
C51 S4 N12 C37 -85.5(4)
O6 S4 N12 C44 -165.3(3)
O7 S4 N12 C44 -36.4(4)
C51 S4 N12 C44 78.4(4)
O9 S5 N14 C21 144.2(3)
O10 S5 N14 C21 14.7(4)
C36 S5 N14 C21 -101.7(4)
O9 S5 N14 C23 -27.4(4)
O10 S5 N14 C23 -156.8(3)
C36 S5 N14 C23 86.8(4)
C21 C16 C17 C18 -2.6(6)
C16 C17 C18 C19 1.7(7)
C17 C18 C19 C20 1.3(6)
C18 C19 C20 C21 -3.3(6)
C18 C19 C20 C22 -176.6(4)
C17 C16 C21 C20 0.6(6)
C17 C16 C21 N14 177.5(4)
C19 C20 C21 C16 2.3(6)
C22 C20 C21 C16 176.9(4)
C19 C20 C21 N14 -175.2(3)
C22 C20 C21 N14 -0.6(4)
C23 N14 C21 C16 -160.6(4)
S5 N14 C21 C16 26.9(6)
C23 N14 C21 C20 16.7(4)
S5 N14 C21 C20 -155.8(3)
C19 C20 C22 N15 -76.7(5)
C21 C20 C22 N15 109.4(4)
C19 C20 C22 C23 159.6(4)
C21 C20 C22 C23 -14.3(4)
C24 N15 C22 C20 61.6(4)
C26 N15 C22 C20 -179.7(3)
C28 N15 C22 C20 -61.5(4)
C24 N15 C22 C23 179.8(3)
C26 N15 C22 C23 -61.5(4)
C28 N15 C22 C23 56.7(4)
C21 N14 C23 O11 92.2(4)
S5 N14 C23 O11 -95.0(4)
C21 N14 C23 C22 -24.8(4)
S5 N14 C23 C22 148.0(3)
C20 C22 C23 O11 -94.3(4)
N15 C22 C23 O11 140.0(3)
C20 C22 C23 N14 22.8(4)
N15 C22 C23 N14 -102.8(4)
C26 N15 C24 C25 59.1(5)
C28 N15 C24 C25 -57.8(5)
C22 N15 C24 C25 177.6(4)
C24 N15 C26 C27 67.5(5)
C28 N15 C26 C27 -172.9(4)
C22 N15 C26 C27 -50.4(5)
C24 N15 C28 C29 -46.1(5)
C26 N15 C28 C29 -164.8(4)
C22 N15 C28 C29 75.5(5)
C36 C31 C32 C33 0.9(6)
C31 C32 C33 C34 -2.0(6)
C31 C32 C33 C30 178.8(4)
C32 C33 C34 C35 1.5(6)
C30 C33 C34 C35 -179.4(4)
C33 C34 C35 C36 0.1(6)
C32 C31 C36 C35 0.8(6)
C32 C31 C36 S5 -175.7(3)
C34 C35 C36 C31 -1.3(6)
C34 C35 C36 S5 175.2(3)
O9 S5 C36 C31 18.2(4)
O10 S5 C36 C31 151.6(3)
N14 S5 C36 C31 -94.4(4)
O9 S5 C36 C35 -158.3(3)
O10 S5 C36 C35 -24.8(4)
N14 S5 C36 C35 89.2(3)
C44 N12 C37 C42 20.3(4)
S4 N12 C37 C42 -173.8(3)
C44 N12 C37 C38 -159.6(4)
S4 N12 C37 C38 6.3(7)
C42 C37 C38 C39 -1.2(6)
N12 C37 C38 C39 178.8(4)
C37 C38 C39 C40 -0.2(7)
C38 C39 C40 C41 0.8(7)
C39 C40 C41 C42 -0.1(6)
C40 C41 C42 C37 -1.2(6)
C40 C41 C42 C43 -178.9(4)
C38 C37 C42 C41 1.9(6)
N12 C37 C42 C41 -178.1(4)
C38 C37 C42 C43 -180.0(4)
N12 C37 C42 C43 0.1(5)
C41 C42 C43 N13 -76.1(5)
C37 C42 C43 N13 106.0(4)
C41 C42 C43 C44 159.0(4)
C37 C42 C43 C44 -19.0(4)
C47 N13 C43 C42 61.9(4)
C45 N13 C43 C42 -62.7(4)
C49 N13 C43 C42 -179.0(3)
C47 N13 C43 C44 179.4(3)
C45 N13 C43 C44 54.9(4)
C49 N13 C43 C44 -61.5(4)
C37 N12 C44 O8 83.4(4)
S4 N12 C44 O8 -83.1(4)
C37 N12 C44 C43 -31.2(4)
S4 N12 C44 C43 162.4(3)
C42 C43 C44 O8 -89.2(3)
N13 C43 C44 O8 146.3(3)
C42 C43 C44 N12 29.2(4)
N13 C43 C44 N12 -95.2(4)
C47 N13 C45 C46 -46.0(5)
C43 N13 C45 C46 76.8(4)
C49 N13 C45 C46 -164.7(4)
C43 N13 C47 C48 172.6(3)
C45 N13 C47 C48 -61.6(5)
C49 N13 C47 C48 54.2(5)
C47 N13 C49 C50 70.6(5)
C43 N13 C49 C50 -47.6(5)
C45 N13 C49 C50 -169.5(4)
O6 S4 C51 C56 147.8(3)
O7 S4 C51 C56 14.5(4)
N12 S4 C51 C56 -98.0(3)
O6 S4 C51 C52 -30.9(4)
O7 S4 C51 C52 -164.2(3)
N12 S4 C51 C52 83.2(4)
C56 C51 C52 C53 0.5(6)
S4 C51 C52 C53 179.2(3)
C51 C52 C53 C54 -0.3(6)
C52 C53 C54 C55 -0.1(6)
C52 C53 C54 C57 178.2(4)
C53 C54 C55 C56 0.3(6)
C57 C54 C55 C56 -177.9(4)
C54 C55 C56 C51 -0.2(6)
C52 C51 C56 C55 -0.2(6)
S4 C51 C56 C55 -179.0(3)
